data_1549883
loop_
_publ_author_name
'Oldknow, Samuel'
'Martir, Diego Rota'
'Pritchard, Victoria E.'
'Blitz, Mark A.'
'Fishwick, Colin W. G.'
'Zysman-Colman, Eli'
'Hardie, Michaele J.'

_publ_section_title
;
 Structure-switching M<sub>3</sub>L<sub>2</sub> Ir(iii) coordination cages
 with photo-isomerising azo-aromatic linkers.
;
_journal_issue 42
_journal_name_full 'Chemical science'
_journal_page_first 8150
_journal_page_last 8159
_journal_paper_doi 10.1039/c8sc03499k
_journal_volume 9
_journal_year 2018
_chemical_formula_moiety 'C12 H8 N3 O2, H10 Na O5'
_chemical_formula_sum 'C12 H18 N3 Na O7'
_chemical_formula_weight 339.28
_chemical_name_systematic
;
decaaquodisodium 4-[2-(3-pyridyl)diazenyl]-benzoate 
 
;
_space_group_crystal_system monoclinic
_space_group_IT_number 14
_space_group_name_Hall '-P 2yn'
_space_group_name_H-M_alt 'P 1 21/n 1'
_symmetry_space_group_name_Hall '-P 2yn'
_symmetry_space_group_name_H-M 'P 1 21/n 1'
_atom_sites_solution_hydrogens geom
_atom_sites_solution_primary iterative
_atom_sites_solution_secondary difmap
_audit_creation_date 2017-03-14
_audit_creation_method
;
Olex2 1.2
(compiled 2017.03.02 svn.r3394 for OlexSys, GUI svn.r5324)
;
_audit_update_record
;
2018-04-26 deposited with the CCDC.
2018-08-29 downloaded from the CCDC.
;
_cell_angle_alpha 90.00
_cell_angle_beta 102.838(10)
_cell_angle_gamma 90.00
_cell_formula_units_Z 4
_cell_length_a 6.5197(6)
_cell_length_b 35.222(3)
_cell_length_c 7.2310(7)
_cell_measurement_reflns_used 2519
_cell_measurement_temperature 119.99(14)
_cell_measurement_theta_max 30.4590
_cell_measurement_theta_min 3.3460
_cell_volume 1619.0(3)
_computing_cell_refinement
;
CrysAlisPro, Agilent Technologies,
Version 1.171.37.33 (release 27-03-2014 CrysAlis171 .NET)
(compiled Mar 27 2014,17:12:48)
;
_computing_data_collection
;
CrysAlisPro, Agilent Technologies,
Version 1.171.37.33 (release 27-03-2014 CrysAlis171 .NET)
(compiled Mar 27 2014,17:12:48)
;
_computing_data_reduction
;
CrysAlisPro, Agilent Technologies,
Version 1.171.37.33 (release 27-03-2014 CrysAlis171 .NET)
(compiled Mar 27 2014,17:12:48)
;
_computing_structure_refinement 'ShelXL (Sheldrick, 2015)'
_computing_structure_solution
;
Superflip (Palatinus & Chapuis, 2007;Palatinus & van der Lee, 2008;
Palatinus et al., 2012)
;
_diffrn_ambient_environment N~2~
_diffrn_ambient_temperature 119.99(14)
_diffrn_detector 'CCD plate'
_diffrn_detector_area_resol_mean 5.3095
_diffrn_detector_type Atlas
_diffrn_measured_fraction_theta_full 0.999
_diffrn_measured_fraction_theta_max 0.999
_diffrn_measurement_details
;
#__ type_ start__ end____ width___ exp.time_
  1 omega  -31.00   -4.00   0.3000   20.0000
omega____ theta____ kappa____ phi______ frames
    -      -13.7322  -57.0000   30.0000 90

#__ type_ start__ end____ width___ exp.time_
  2 omega  -57.00  -12.00   0.3000   20.0000
omega____ theta____ kappa____ phi______ frames
    -       12.9509  -19.0000    0.0000 150

#__ type_ start__ end____ width___ exp.time_
  3 omega   11.00   36.50   0.3000   20.0000
omega____ theta____ kappa____ phi______ frames
    -       12.9509  -57.0000  -90.0000 85

#__ type_ start__ end____ width___ exp.time_
  4 omega  -56.00   28.00   0.3000   20.0000
omega____ theta____ kappa____ phi______ frames
    -       12.9509  -37.0000 -120.0000 280

#__ type_ start__ end____ width___ exp.time_
  5 omega  -81.00    4.50   0.3000   20.0000
omega____ theta____ kappa____ phi______ frames
    -      -13.7322  -61.0000  131.0315 285
;
_diffrn_measurement_device 'four-circle diffractometer'
_diffrn_measurement_device_type 'SuperNova, Dual, Cu at zero, Atlas'
_diffrn_measurement_method '\w scans'
_diffrn_orient_matrix_UB_11 0.0371242000
_diffrn_orient_matrix_UB_12 -0.0183018000
_diffrn_orient_matrix_UB_13 0.0321873000
_diffrn_orient_matrix_UB_21 0.0749789000
_diffrn_orient_matrix_UB_22 0.0083890000
_diffrn_orient_matrix_UB_23 0.0750361000
_diffrn_orient_matrix_UB_31 -0.0738323000
_diffrn_orient_matrix_UB_32 -0.0006647000
_diffrn_orient_matrix_UB_33 0.0587060000
_diffrn_radiation_monochromator mirror
_diffrn_radiation_probe x-ray
_diffrn_radiation_type MoK\a
_diffrn_radiation_wavelength 0.71073
_diffrn_reflns_av_R_equivalents 0.0562
_diffrn_reflns_av_unetI/netI 0.0650
_diffrn_reflns_limit_h_max 8
_diffrn_reflns_limit_h_min -8
_diffrn_reflns_limit_k_max 35
_diffrn_reflns_limit_k_min -46
_diffrn_reflns_limit_l_max 8
_diffrn_reflns_limit_l_min -9
_diffrn_reflns_number 11758
_diffrn_reflns_theta_full 26.00
_diffrn_reflns_theta_max 28.28
_diffrn_reflns_theta_min 3.11
_diffrn_source 'SuperNova (Mo) X-ray Source'
_exptl_absorpt_coefficient_mu 0.136
_exptl_absorpt_correction_T_max 0.991
_exptl_absorpt_correction_T_min 0.969
_exptl_absorpt_correction_type analytical
_exptl_absorpt_process_details
;
CrysAlisPro, Agilent Technologies,
Version 1.171.37.33 (release 27-03-2014 CrysAlis171 .NET)
(compiled Mar 27 2014,17:12:48)
Analytical numeric absorption correction using a multifaceted crystal
            model based on expressions derived by R.C. Clark & J.S. Reid.
(Clark, R. C. & Reid, J. S. (1995). Acta Cryst. A51, 887-897)
Empirical absorption correction using spherical harmonics,
 implemented in SCALE3 ABSPACK scaling algorithm.
;
_exptl_crystal_colour orange
_exptl_crystal_colour_primary orange
_exptl_crystal_density_diffrn 1.392
_exptl_crystal_density_method 'not measured'
_exptl_crystal_description irregular
_exptl_crystal_F_000 712
_exptl_crystal_size_max 0.35
_exptl_crystal_size_mid 0.16
_exptl_crystal_size_min 0.09
_refine_diff_density_max 0.403
_refine_diff_density_min -0.314
_refine_diff_density_rms 0.084
_refine_ls_extinction_method none
_refine_ls_goodness_of_fit_ref 1.259
_refine_ls_hydrogen_treatment mixed
_refine_ls_matrix_type full
_refine_ls_number_parameters 248
_refine_ls_number_reflns 4026
_refine_ls_number_restraints 0
_refine_ls_restrained_S_all 1.259
_refine_ls_R_factor_all 0.1114
_refine_ls_R_factor_gt 0.0911
_refine_ls_shift/su_max 0.001
_refine_ls_shift/su_mean 0.000
_refine_ls_structure_factor_coef Fsqd
_refine_ls_weighting_details 'calc w=1/[\s^2^(Fo^2^)+(0.0381P)^2^+2.1733P] where P=(Fo^2^+2Fc^2^)/3'
_refine_ls_weighting_scheme calc
_refine_ls_wR_factor_gt 0.1631
_refine_ls_wR_factor_ref 0.1714
_reflns_number_gt 3315
_reflns_number_total 4026
_reflns_threshold_expression >2sigma(I)
_cod_data_source_file c8sc03499k2.cif
_cod_data_source_block c
_cod_depositor_comments 'Adding full bibliography for 1549883--1549886.cif.'
_cod_database_code 1549883
_chemical_oxdiff_formula 'C48 H72 N12 Na4 O28'
_reflns_odcompleteness_completeness 99.83
_reflns_odcompleteness_iscentric 1
_reflns_odcompleteness_theta 28.22
_olex2_refinement_description
;
1. Fixed Uiso
 At 1.2 times of:
  All C(H) groups
2.a Aromatic/amide H refined with riding coordinates:
 C1(H1), C2(H2), C3(H3), C5(H5), C7(H7), C8(H8), C10(H10), C11(H11)
;
_olex2_date_sample_data_collection 2015-05-21
_olex2_submission_special_instructions 'No special instructions were received'

loop_
_space_group_symop_id
_space_group_symop_operation_xyz
1 'x, y, z'
2 '-x+1/2, y+1/2, -z+1/2'
3 '-x, -y, -z'
4 'x-1/2, -y-1/2, z-1/2'

loop_
_atom_site_label
_atom_site_type_symbol
_atom_site_fract_x
_atom_site_fract_y
_atom_site_fract_z
_atom_site_U_iso_or_equiv
_atom_site_adp_type
_atom_site_occupancy
_atom_site_calc_flag
_atom_site_refinement_flags_posn
C1 C 0.8560(6) 0.88557(8) 0.2102(5) 0.0228(7) Uani 1 d .
H1 H 0.8836 0.9115 0.2085 0.027 Uiso 1 calc R
C2 C 1.0254(5) 0.86081(9) 0.2450(5) 0.0212(7) Uani 1 d .
H2 H 1.1626 0.8699 0.2664 0.025 Uiso 1 calc R
C3 C 0.9857(5) 0.82225(9) 0.2471(4) 0.0201(7) Uani 1 d .
H3 H 1.0956 0.8048 0.2673 0.024 Uiso 1 calc R
C4 C 0.7783(5) 0.81012(8) 0.2183(4) 0.0167(6) Uani 1 d .
C5 C 0.6181(5) 0.83707(9) 0.1839(4) 0.0204(7) Uani 1 d .
H5 H 0.4796 0.8287 0.1635 0.024 Uiso 1 calc R
C6 C 0.5293(5) 0.72082(8) 0.2350(4) 0.0176(6) Uani 1 d .
C7 C 0.3217(5) 0.70890(9) 0.2065(4) 0.0196(7) Uani 1 d .
H7 H 0.2135 0.7267 0.1881 0.024 Uiso 1 calc R
C8 C 0.2760(5) 0.67040(8) 0.2055(4) 0.0183(6) Uani 1 d .
H8 H 0.1367 0.6624 0.1835 0.022 Uiso 1 calc R
C9 C 0.4372(5) 0.64356(8) 0.2373(4) 0.0140(6) Uani 1 d .
C10 C 0.6464(5) 0.65602(8) 0.2707(4) 0.0167(6) Uani 1 d .
H10 H 0.7550 0.6383 0.2934 0.020 Uiso 1 calc R
C11 C 0.6932(5) 0.69426(8) 0.2703(4) 0.0188(6) Uani 1 d .
H11 H 0.8324 0.7023 0.2932 0.023 Uiso 1 calc R
C12 C 0.3866(5) 0.60179(8) 0.2343(4) 0.0147(6) Uani 1 d .
N1 N 0.6540(5) 0.87433(7) 0.1788(4) 0.0235(6) Uani 1 d .
N2 N 0.7451(4) 0.77013(7) 0.2246(4) 0.0197(6) Uani 1 d .
N3 N 0.5610(4) 0.76099(7) 0.2286(4) 0.0194(6) Uani 1 d .
O1 O 0.5372(3) 0.57834(6) 0.2692(3) 0.0192(5) Uani 1 d .
O2 O 0.1975(3) 0.59233(6) 0.1952(3) 0.0242(5) Uani 1 d .
Na1 Na 1.32062(18) 0.97724(3) 0.31045(16) 0.0142(3) Uani 1 d .
O3 O 1.3532(4) 1.02781(6) 0.0945(3) 0.0159(5) Uani 1 d .
O4 O 1.3134(3) 1.02548(6) 0.5480(3) 0.0158(5) Uani 1 d .
O5 O 0.9518(3) 0.99576(6) 0.2155(3) 0.0150(4) Uani 1 d .
O6 O 1.2885(4) 0.92622(7) 0.5046(3) 0.0214(5) Uani 1 d .
O7 O 1.3611(4) 0.93398(6) 0.0749(3) 0.0174(5) Uani 1 d .
H5A H 0.956(6) 1.0210(12) 0.211(6) 0.034(11) Uiso 1 d .
H6A H 1.410(7) 0.9182(11) 0.560(6) 0.034(11) Uiso 1 d .
H7A H 1.438(6) 0.9127(11) 0.107(5) 0.023(9) Uiso 1 d .
H6B H 1.210(6) 0.9245(11) 0.583(6) 0.034(11) Uiso 1 d .
H3A H 1.451(7) 1.0362(12) 0.053(6) 0.039(12) Uiso 1 d .
H4A H 1.222(8) 1.0210(13) 0.607(7) 0.059(15) Uiso 1 d .
H7B H 1.260(7) 0.9289(11) -0.007(6) 0.032(12) Uiso 1 d .
H5B H 0.858(7) 0.9904(11) 0.105(6) 0.033(11) Uiso 1 d .
H4B H 1.276(6) 1.0459(11) 0.486(5) 0.025(10) Uiso 1 d .
H3B H 1.326(7) 1.0486(13) 0.156(6) 0.045(12) Uiso 1 d .

loop_
_atom_site_aniso_label
_atom_site_aniso_U_11
_atom_site_aniso_U_22
_atom_site_aniso_U_33
_atom_site_aniso_U_23
_atom_site_aniso_U_13
_atom_site_aniso_U_12
C1 0.037(2) 0.0113(14) 0.0211(16) -0.0001(12) 0.0084(15) -0.0045(13)
C2 0.0207(17) 0.0203(15) 0.0227(17) -0.0009(13) 0.0049(14) -0.0061(13)
C3 0.0225(17) 0.0184(15) 0.0201(16) -0.0003(12) 0.0064(13) 0.0003(12)
C4 0.0247(17) 0.0125(14) 0.0132(14) 0.0021(11) 0.0047(12) -0.0013(12)
C5 0.0253(17) 0.0163(15) 0.0194(16) 0.0011(12) 0.0048(14) -0.0013(12)
C6 0.0242(17) 0.0118(14) 0.0170(15) -0.0009(11) 0.0054(13) -0.0016(12)
C7 0.0182(16) 0.0183(15) 0.0232(16) 0.0015(12) 0.0066(13) 0.0041(12)
C8 0.0130(15) 0.0212(15) 0.0214(16) -0.0005(12) 0.0056(13) -0.0019(12)
C9 0.0173(15) 0.0146(14) 0.0099(13) 0.0002(10) 0.0023(12) -0.0030(11)
C10 0.0148(15) 0.0142(14) 0.0210(15) 0.0002(12) 0.0039(12) 0.0008(11)
C11 0.0154(15) 0.0163(15) 0.0243(16) -0.0007(12) 0.0036(13) -0.0032(11)
C12 0.0184(15) 0.0162(14) 0.0102(13) -0.0023(11) 0.0044(12) -0.0022(11)
N1 0.0307(16) 0.0152(13) 0.0252(15) 0.0015(11) 0.0073(13) 0.0002(11)
N2 0.0228(14) 0.0143(12) 0.0223(14) 0.0020(10) 0.0055(12) -0.0004(10)
N3 0.0209(14) 0.0140(12) 0.0233(14) -0.0007(10) 0.0050(12) -0.0023(10)
O1 0.0201(12) 0.0153(10) 0.0235(12) 0.0009(9) 0.0075(10) -0.0010(8)
O2 0.0169(12) 0.0179(11) 0.0355(14) 0.0029(10) 0.0014(10) -0.0067(9)
Na1 0.0147(6) 0.0157(6) 0.0126(6) 0.0004(4) 0.0042(5) 0.0000(5)
O3 0.0170(11) 0.0155(10) 0.0174(11) -0.0012(9) 0.0089(9) -0.0014(9)
O4 0.0156(11) 0.0177(11) 0.0154(11) 0.0025(9) 0.0062(9) 0.0012(9)
O5 0.0142(11) 0.0167(11) 0.0144(11) 0.0014(8) 0.0041(9) -0.0007(8)
O6 0.0150(12) 0.0281(12) 0.0208(12) 0.0075(10) 0.0038(10) -0.0021(9)
O7 0.0202(12) 0.0142(11) 0.0187(12) -0.0013(9) 0.0058(10) -0.0001(9)

loop_
_atom_type_symbol
_atom_type_description
_atom_type_scat_dispersion_real
_atom_type_scat_dispersion_imag
_atom_type_scat_source
C C 0.0033 0.0016 'International Tables Vol C Tables 4.2.6.8 and 6.1.1.4'
H H 0.0000 0.0000 'International Tables Vol C Tables 4.2.6.8 and 6.1.1.4'
N N 0.0061 0.0033 'International Tables Vol C Tables 4.2.6.8 and 6.1.1.4'
Na Na 0.0362 0.0249 'International Tables Vol C Tables 4.2.6.8 and 6.1.1.4'
O O 0.0106 0.0060 'International Tables Vol C Tables 4.2.6.8 and 6.1.1.4'

loop_
_exptl_crystal_face_index_h
_exptl_crystal_face_index_k
_exptl_crystal_face_index_l
_exptl_crystal_face_perp_dist
_exptl_oxdiff_crystal_face_indexfrac_h
_exptl_oxdiff_crystal_face_indexfrac_k
_exptl_oxdiff_crystal_face_indexfrac_l
_exptl_oxdiff_crystal_face_x
_exptl_oxdiff_crystal_face_y
_exptl_oxdiff_crystal_face_z
-1 17 9 0.0686 -0.9913 16.9865 9.0025 -0.0579 0.7437 0.5904
1 -17 -9 0.0686 0.9913 -16.9865 -9.0025 0.0579 -0.7437 -0.5904
5 39 2 0.0912 5.0130 38.9757 1.9992 -0.4629 0.8528 -0.2787
-6 -31 6 0.1129 -6.0072 -30.9855 6.0034 0.5373 -0.2599 0.8166
1 38 -7 0.0478 1.0075 37.9958 -7.0044 -0.8834 -0.1313 -0.5108
8 -17 1 0.1354 7.9977 -17.0141 1.0018 0.6405 0.5321 -0.5204
1 -38 6 0.0737 0.9925 -37.9989 6.0042 0.9256 0.2062 0.3045
-1 -38 7 0.0742 -1.0075 -37.9958 7.0044 0.8834 0.1313 0.5108
-4 34 -5 0.1295 -3.9939 34.0054 -5.0038 -0.9317 -0.3897 -0.0215
-7 -26 6 0.1177 -7.0061 -25.9847 6.0030 0.4087 -0.2928 0.8870
0 -38 -6 0.0609 0.1749 -37.9675 -6.4414 0.4940 -0.7887 -0.3658
-1 38 7 0.0374 -0.9746 37.6014 6.6400 -0.5106 0.7406 0.4368
2 -48 -2 0.0592 1.9862 -47.9886 -1.9983 0.8877 -0.4036 -0.2321
0 48 -2 0.0318 0.0124 47.9891 -2.0031 -0.9423 0.2532 -0.1504
-2 46 3 0.0478 -1.9863 45.9879 2.9987 -0.8189 0.4619 0.2921
-1 -45 4 0.0756 -1.0109 -44.9902 4.0036 0.9147 -0.1528 0.3396
0 50 0 0.0230 0.0139 49.9861 -0.0024 -0.9144 0.4202 -0.0344
9 14 -4 0.1467 9.0041 13.9812 -4.0016 -0.0504 0.4921 -0.9090
-1 -49 -1 0.0656 -1.0143 -48.9829 -0.9981 0.8267 -0.5619 0.0489
-6 -39 1 0.1082 -6.0118 -38.9772 1.0019 0.5224 -0.7026 0.5286

loop_
_geom_angle_atom_site_label_1
_geom_angle_atom_site_label_2
_geom_angle_atom_site_label_3
_geom_angle
_geom_angle_site_symmetry_1
_geom_angle_site_symmetry_3
C2 C1 H1 118.1 . .
N1 C1 H1 118.1 . .
N1 C1 C2 123.8(3) . .
C1 C2 H2 120.8 . .
C3 C2 C1 118.4(3) . .
C3 C2 H2 120.8 . .
C2 C3 H3 120.7 . .
C2 C3 C4 118.6(3) . .
C4 C3 H3 120.7 . .
C3 C4 C5 118.9(3) . .
C3 C4 N2 116.6(3) . .
C5 C4 N2 124.4(3) . .
C4 C5 H5 118.4 . .
N1 C5 C4 123.1(3) . .
N1 C5 H5 118.4 . .
C7 C6 C11 120.3(3) . .
C7 C6 N3 115.9(3) . .
C11 C6 N3 123.8(3) . .
C6 C7 H7 120.1 . .
C8 C7 C6 119.8(3) . .
C8 C7 H7 120.1 . .
C7 C8 H8 119.7 . .
C7 C8 C9 120.6(3) . .
C9 C8 H8 119.7 . .
C8 C9 C10 119.0(3) . .
C8 C9 C12 120.3(3) . .
C10 C9 C12 120.6(3) . .
C9 C10 H10 119.6 . .
C11 C10 C9 120.8(3) . .
C11 C10 H10 119.6 . .
C6 C11 H11 120.3 . .
C10 C11 C6 119.5(3) . .
C10 C11 H11 120.3 . .
O1 C12 C9 118.5(3) . .
O2 C12 C9 117.8(3) . .
O2 C12 O1 123.7(3) . .
C5 N1 C1 117.1(3) . .
N3 N2 C4 114.1(3) . .
N2 N3 C6 113.7(3) . .
O3 Na1 Na1 91.64(7) . 3_876
O3 Na1 O4 87.68(8) . .
O3 Na1 O5 80.97(8) . .
O4 Na1 Na1 42.57(6) 3_876 3_876
O4 Na1 Na1 41.63(6) . 3_876
O4 Na1 O3 94.83(9) 3_876 .
O4 Na1 O4 84.20(8) 3_876 .
O4 Na1 O5 80.72(8) . .
O4 Na1 O5 164.48(9) 3_876 .
O5 Na1 Na1 122.26(7) . 3_876
O6 Na1 Na1 90.86(8) . 3_876
O6 Na1 O3 176.83(9) . .
O6 Na1 O4 85.70(9) . 3_876
O6 Na1 O4 95.49(9) . .
O6 Na1 O5 99.31(9) . .
O6 Na1 O7 88.63(9) . .
O7 Na1 Na1 133.69(9) . 3_876
O7 Na1 O3 88.23(8) . .
O7 Na1 O4 91.29(9) . 3_876
O7 Na1 O4 173.63(9) . .
O7 Na1 O5 103.44(9) . .
Na1 O3 H3A 134(3) . .
Na1 O3 H3B 103(3) . .
H3A O3 H3B 98(4) . .
Na1 O4 Na1 95.80(8) 3_876 .
Na1 O4 H4A 111(3) . .
Na1 O4 H4A 123(3) 3_876 .
Na1 O4 H4B 114(3) 3_876 .
Na1 O4 H4B 105(2) . .
H4A O4 H4B 106(4) . .
Na1 O5 H5A 104(3) . .
Na1 O5 H5B 128(2) . .
H5A O5 H5B 101(3) . .
Na1 O6 H6A 110(3) . .
Na1 O6 H6B 128(3) . .
H6A O6 H6B 108(4) . .
Na1 O7 H7A 120(2) . .
Na1 O7 H7B 118(3) . .
H7A O7 H7B 109(4) . .

loop_
_geom_bond_atom_site_label_1
_geom_bond_atom_site_label_2
_geom_bond_distance
_geom_bond_site_symmetry_2
C1 H1 0.9300 .
C1 C2 1.386(5) .
C1 N1 1.346(4) .
C2 H2 0.9300 .
C2 C3 1.383(4) .
C3 H3 0.9300 .
C3 C4 1.389(4) .
C4 C5 1.392(4) .
C4 N2 1.427(4) .
C5 H5 0.9300 .
C5 N1 1.335(4) .
C6 C7 1.389(4) .
C6 C11 1.400(4) .
C6 N3 1.432(4) .
C7 H7 0.9300 .
C7 C8 1.388(4) .
C8 H8 0.9300 .
C8 C9 1.394(4) .
C9 C10 1.402(4) .
C9 C12 1.507(4) .
C10 H10 0.9300 .
C10 C11 1.381(4) .
C11 H11 0.9300 .
C12 O1 1.265(4) .
C12 O2 1.248(4) .
N2 N3 1.249(4) .
Na1 Na1 3.565(2) 3_876
Na1 O3 2.409(2) .
Na1 O4 2.380(3) 3_876
Na1 O4 2.424(2) .
Na1 O5 2.438(2) .
Na1 O6 2.318(2) .
Na1 O7 2.344(2) .
O3 H3A 0.82(5) .
O3 H3B 0.90(5) .
O4 Na1 2.380(3) 3_876
O4 H4A 0.82(5) .
O4 H4B 0.85(4) .
O5 H5A 0.89(4) .
O5 H5B 0.91(4) .
O6 H6A 0.85(5) .
O6 H6B 0.84(4) .
O7 H7A 0.90(4) .
O7 H7B 0.80(4) .

loop_
_geom_torsion_atom_site_label_1
_geom_torsion_atom_site_label_2
_geom_torsion_atom_site_label_3
_geom_torsion_atom_site_label_4
_geom_torsion
_geom_torsion_site_symmetry_1
_geom_torsion_site_symmetry_4
C1 C2 C3 C4 -1.4(5) . .
C2 C1 N1 C5 0.7(5) . .
C2 C3 C4 C5 1.6(5) . .
C2 C3 C4 N2 -179.1(3) . .
C3 C4 C5 N1 -0.6(5) . .
C3 C4 N2 N3 169.1(3) . .
C4 C5 N1 C1 -0.5(5) . .
C4 N2 N3 C6 -180.0(2) . .
C5 C4 N2 N3 -11.6(4) . .
C6 C7 C8 C9 1.5(5) . .
C7 C6 C11 C10 2.0(5) . .
C7 C6 N3 N2 -169.2(3) . .
C7 C8 C9 C10 0.2(4) . .
C7 C8 C9 C12 -179.4(3) . .
C8 C9 C10 C11 -0.7(4) . .
C8 C9 C12 O1 -178.0(3) . .
C8 C9 C12 O2 2.9(4) . .
C9 C10 C11 C6 -0.4(5) . .
C10 C9 C12 O1 2.4(4) . .
C10 C9 C12 O2 -176.7(3) . .
C11 C6 C7 C8 -2.6(5) . .
C11 C6 N3 N2 11.7(4) . .
C12 C9 C10 C11 178.9(3) . .
N1 C1 C2 C3 0.2(5) . .
N2 C4 C5 N1 -180.0(3) . .
N3 C6 C7 C8 178.4(3) . .
N3 C6 C11 C10 -179.0(3) . .
O3 Na1 O4 Na1 -95.10(9) . 3_876
O4 Na1 O4 Na1 0.0 3_876 3_876
O5 Na1 O4 Na1 -176.33(10) . 3_876
O6 Na1 O4 Na1 85.10(10) . 3_876
O7 Na1 O4 Na1 -45.0(9) . 3_876
